data_7110561
loop_
_publ_author_name
'Bashall, Alan'
'McPartlin, Mary'
'Beswick, Michael A.'
'Harron, Eilis A.'
'Hopkins, Alexander D.'
'Kidd, Sara J.'
'Raithby, Paul R.'
'Wright, Dominic S.'
'Steiner, Alexander'

_publ_section_title
;
 Geometric control of cage architecture; observation of ligand-selective
 behaviour in the structures of [{As2(NCy)4}2M4] (M = Na, Cu; Cy = C6H11)
;
_journal_issue 12
_journal_name_full 'Chemical Communications'
_journal_page_first 1145
_journal_paper_doi 10.1039/a903010g
_journal_year 1999
_chemical_formula_sum 'C48 H88 As4 N8 Na4'
_chemical_formula_weight 1168.90
_chemical_name_systematic
;
 ?
;
_space_group_IT_number 61
_symmetry_cell_setting orthorhombic
_symmetry_space_group_name_Hall '-P 2ac 2ab'
_symmetry_space_group_name_H-M 'P b c a'
_atom_sites_solution_hydrogens geom
_atom_sites_solution_primary direct
_atom_sites_solution_secondary difmap
_audit_creation_method SHELXL-97
_cell_angle_alpha 90.00
_cell_angle_beta 90.00
_cell_angle_gamma 90.00
_cell_formula_units_Z 8
_cell_length_a 24.883(5)
_cell_length_b 37.424(8)
_cell_length_c 11.980(9)
_cell_measurement_temperature 180(2)
_cell_volume 11156(9)
_computing_structure_refinement 'SHELXL-97 (Sheldrick, 1997)'
_computing_structure_solution 'SHELXS-97 (Sheldrick, 1990)'
_diffrn_ambient_temperature 180(2)
_diffrn_measured_fraction_theta_full 0.760
_diffrn_measured_fraction_theta_max 0.760
_diffrn_radiation_monochromator graphite
_diffrn_radiation_source 'fine-focus sealed tube'
_diffrn_radiation_type MoK\a
_diffrn_radiation_wavelength 0.71073
_diffrn_reflns_av_R_equivalents 0.0680
_diffrn_reflns_av_sigmaI/netI 0.1373
_diffrn_reflns_limit_h_max 26
_diffrn_reflns_limit_h_min 0
_diffrn_reflns_limit_k_max 40
_diffrn_reflns_limit_k_min 0
_diffrn_reflns_limit_l_max 12
_diffrn_reflns_limit_l_min 0
_diffrn_reflns_number 9314
_diffrn_reflns_theta_full 22.49
_diffrn_reflns_theta_max 22.49
_diffrn_reflns_theta_min 4.11
_exptl_absorpt_coefficient_mu 2.446
_exptl_absorpt_correction_T_max 0.7920
_exptl_absorpt_correction_T_min 0.7105
_exptl_crystal_density_diffrn 1.392
_exptl_crystal_density_method 'not measured'
_exptl_crystal_F_000 4864
_exptl_crystal_size_max 0.15
_exptl_crystal_size_mid 0.10
_exptl_crystal_size_min 0.10
_refine_diff_density_max 4.698
_refine_diff_density_min -0.971
_refine_diff_density_rms 0.203
_refine_ls_extinction_method none
_refine_ls_goodness_of_fit_ref 1.284
_refine_ls_hydrogen_treatment mixed
_refine_ls_matrix_type full
_refine_ls_number_parameters 297
_refine_ls_number_reflns 6096
_refine_ls_number_restraints 0
_refine_ls_restrained_S_all 1.284
_refine_ls_R_factor_all 0.1515
_refine_ls_R_factor_gt 0.1047
_refine_ls_shift/su_max 0.001
_refine_ls_shift/su_mean 0.000
_refine_ls_structure_factor_coef Fsqd
_refine_ls_weighting_details 'w=1/[\s^2^(Fo^2^)+(0.1000P)^2^+0.0000P] where P=(Fo^2^+2Fc^2^)/3'
_refine_ls_weighting_scheme calc
_refine_ls_wR_factor_gt 0.2379
_refine_ls_wR_factor_ref 0.2643
_reflns_number_gt 3488
_reflns_number_total 6096
_reflns_threshold_expression >2sigma(I)
_cod_data_source_file 903010gsup1.cif
_cod_data_source_block dw9902
_cod_depositor_comments
;
The following automatic conversions were performed:

'_refine_ls_weighting_scheme' value 'calc
w=1/[\s^2^(Fo^2^)+(0.1000P)^2^+0.0000P] where P=(Fo^2^+2Fc^2^)/3' was
changed to 'calc'. New tag '_refine_ls_weighting_details' was
created. The value of the new tag was set to
'w=1/[\s^2^(Fo^2^)+(0.1000P)^2^+0.0000P] where P=(Fo^2^+2Fc^2^)/3'.

Automatic conversion script
Id: cif_fix_values 3143 2015-03-26 13:38:13Z robertas 
;
_cod_original_sg_symbol_H-M Pbca
_cod_database_code 7110561

loop_
_symmetry_equiv_pos_as_xyz
'x, y, z'
'x+1/2, -y+1/2, -z'
'-x, y+1/2, -z+1/2'
'-x+1/2, -y, z+1/2'
'-x, -y, -z'
'-x-1/2, y-1/2, z'
'x, -y-1/2, z-1/2'
'x-1/2, y, -z-1/2'

loop_
_atom_site_label
_atom_site_type_symbol
_atom_site_fract_x
_atom_site_fract_y
_atom_site_fract_z
_atom_site_U_iso_or_equiv
_atom_site_adp_type
_atom_site_occupancy
_atom_site_calc_flag
_atom_site_refinement_flags
As1 As 0.63761(6) 0.70253(4) 0.39934(12) 0.0258(4) Uani 1 d .
As2 As 0.58575(6) 0.70285(4) 0.60783(12) 0.0268(4) Uani 1 d .
As3 As 0.66111(6) 0.55114(4) 0.57039(12) 0.0270(4) Uani 1 d .
As4 As 0.56526(6) 0.54988(4) 0.44678(12) 0.0269(4) Uani 1 d .
Na1 Na 0.5848(3) 0.62686(17) 0.3132(5) 0.0463(17) Uani 1 d .
Na2 Na 0.5334(3) 0.62474(16) 0.5536(5) 0.0424(17) Uani 1 d .
Na3 Na 0.6408(3) 0.62885(16) 0.7002(6) 0.0475(18) Uani 1 d .
Na4 Na 0.6912(3) 0.62594(15) 0.4575(5) 0.0423(17) Uani 1 d .
N1 N 0.6572(5) 0.6641(3) 0.3189(9) 0.025(3) Uiso 1 d .
N2 N 0.5683(5) 0.6878(3) 0.4565(9) 0.027(3) Uiso 1 d .
N3 N 0.5655(4) 0.6651(3) 0.6908(9) 0.022(3) Uiso 1 d .
N4 N 0.6555(5) 0.6902(3) 0.5520(9) 0.025(3) Uiso 1 d .
N5 N 0.5265(5) 0.5867(3) 0.3971(9) 0.026(3) Uiso 1 d .
N6 N 0.5871(5) 0.5643(3) 0.5971(9) 0.027(3) Uiso 1 d .
N7 N 0.6988(5) 0.5888(3) 0.6146(10) 0.034(3) Uiso 1 d .
N8 N 0.6385(5) 0.5642(3) 0.4212(10) 0.030(3) Uiso 1 d .
C11 C 0.6931(6) 0.6738(4) 0.2235(11) 0.033(4) Uiso 1 d .
H11 H 0.6968 0.7004 0.2227 0.040 Uiso 1 calc R
C12 C 0.6652(7) 0.6626(4) 0.1136(12) 0.037(4) Uiso 1 d .
H12A H 0.6304 0.6753 0.1070 0.044 Uiso 1 calc R
H12B H 0.6579 0.6366 0.1150 0.044 Uiso 1 calc R
C13 C 0.7015(8) 0.6719(5) 0.0099(15) 0.060(5) Uiso 1 d .
H13A H 0.6844 0.6631 -0.0594 0.072 Uiso 1 calc R
H13B H 0.7060 0.6981 0.0036 0.072 Uiso 1 calc R
C14 C 0.7565(7) 0.6541(5) 0.0255(14) 0.054(5) Uiso 1 d .
H14A H 0.7518 0.6278 0.0272 0.064 Uiso 1 calc R
H14B H 0.7797 0.6600 -0.0391 0.064 Uiso 1 calc R
C15 C 0.7841(7) 0.6658(4) 0.1313(13) 0.048(5) Uiso 1 d .
H15A H 0.7923 0.6917 0.1270 0.057 Uiso 1 calc R
H15B H 0.8184 0.6527 0.1399 0.057 Uiso 1 calc R
C16 C 0.7479(6) 0.6585(4) 0.2327(11) 0.024(3) Uiso 1 d .
H16A H 0.7448 0.6324 0.2431 0.028 Uiso 1 calc R
H16B H 0.7653 0.6685 0.3001 0.028 Uiso 1 calc R
C21 C 0.5226(6) 0.7086(4) 0.4095(12) 0.031(4) Uiso 1 d .
H21 H 0.5293 0.7346 0.4244 0.037 Uiso 1 calc R
C22 C 0.4697(7) 0.6977(4) 0.4692(14) 0.045(4) Uiso 1 d .
H22A H 0.4644 0.6716 0.4607 0.054 Uiso 1 calc R
H22B H 0.4731 0.7029 0.5499 0.054 Uiso 1 calc R
C23 C 0.4212(7) 0.7168(4) 0.4239(13) 0.046(5) Uiso 1 d .
H23A H 0.4255 0.7429 0.4350 0.055 Uiso 1 calc R
H23B H 0.3888 0.7090 0.4649 0.055 Uiso 1 calc R
C24 C 0.4143(7) 0.7089(4) 0.2992(13) 0.044(4) Uiso 1 d .
H24A H 0.4095 0.6829 0.2873 0.053 Uiso 1 calc R
H24B H 0.3823 0.7214 0.2699 0.053 Uiso 1 calc R
C25 C 0.4649(6) 0.7219(4) 0.2392(13) 0.038(4) Uiso 1 d .
H25A H 0.4614 0.7171 0.1582 0.045 Uiso 1 calc R
H25B H 0.4684 0.7481 0.2494 0.045 Uiso 1 calc R
C26 C 0.5151(6) 0.7036(4) 0.2831(12) 0.035(4) Uiso 1 d .
H26A H 0.5468 0.7134 0.2438 0.042 Uiso 1 calc R
H26B H 0.5129 0.6778 0.2663 0.042 Uiso 1 calc R
C31 C 0.5325(6) 0.6749(4) 0.7866(11) 0.024(3) Uiso 1 d .
H31 H 0.5293 0.7015 0.7857 0.029 Uiso 1 calc R
C32 C 0.5579(7) 0.6652(4) 0.8943(13) 0.042(4) Uiso 1 d .
H32A H 0.5923 0.6783 0.9013 0.051 Uiso 1 calc R
H32B H 0.5662 0.6394 0.8937 0.051 Uiso 1 calc R
C33 C 0.5222(7) 0.6737(5) 0.9987(15) 0.055(5) Uiso 1 d .
H33A H 0.5406 0.6650 1.0668 0.067 Uiso 1 calc R
H33B H 0.5178 0.6999 1.0056 0.067 Uiso 1 calc R
C34 C 0.4675(7) 0.6564(4) 0.9906(12) 0.040(4) Uiso 1 d .
H34A H 0.4450 0.6636 1.0548 0.048 Uiso 1 calc R
H34B H 0.4711 0.6301 0.9911 0.048 Uiso 1 calc R
C35 C 0.4414(7) 0.6690(4) 0.8799(13) 0.046(5) Uiso 1 d .
H35A H 0.4058 0.6574 0.8717 0.055 Uiso 1 calc R
H35B H 0.4357 0.6951 0.8830 0.055 Uiso 1 calc R
C36 C 0.4756(7) 0.6601(4) 0.7792(13) 0.041(4) Uiso 1 d .
H36A H 0.4580 0.6699 0.7116 0.050 Uiso 1 calc R
H36B H 0.4774 0.6338 0.7709 0.050 Uiso 1 calc R
C41 C 0.7023(6) 0.7106(4) 0.5990(11) 0.031(4) Uiso 1 d .
H41 H 0.6954 0.7368 0.5906 0.038 Uiso 1 calc R
C42 C 0.7077(6) 0.7017(4) 0.7221(11) 0.035(4) Uiso 1 d .
H42A H 0.7121 0.6755 0.7315 0.042 Uiso 1 calc R
H42B H 0.6748 0.7091 0.7624 0.042 Uiso 1 calc R
C43 C 0.7568(7) 0.7212(5) 0.7710(14) 0.050(5) Uiso 1 d .
H43A H 0.7506 0.7473 0.7671 0.060 Uiso 1 calc R
H43B H 0.7607 0.7147 0.8507 0.060 Uiso 1 calc R
C44 C 0.8083(7) 0.7124(4) 0.7107(12) 0.038(4) Uiso 1 d .
H44A H 0.8177 0.6871 0.7233 0.045 Uiso 1 calc R
H44B H 0.8379 0.7274 0.7401 0.045 Uiso 1 calc R
C45 C 0.8013(7) 0.7194(4) 0.5836(12) 0.042(4) Uiso 1 d .
H45A H 0.7977 0.7454 0.5711 0.050 Uiso 1 calc R
H45B H 0.8340 0.7113 0.5442 0.050 Uiso 1 calc R
C46 C 0.7527(6) 0.7006(4) 0.5335(12) 0.035(4) Uiso 1 d .
H46A H 0.7581 0.6744 0.5362 0.041 Uiso 1 calc R
H46B H 0.7485 0.7078 0.4544 0.041 Uiso 1 calc R
C51 C 0.4745(5) 0.5747(3) 0.3454(10) 0.018(3) Uiso 1 d .
H51 H 0.4714 0.5482 0.3537 0.021 Uiso 1 calc R
C52 C 0.4744(7) 0.5839(4) 0.2201(12) 0.040(4) Uiso 1 d .
H52A H 0.4818 0.6098 0.2107 0.048 Uiso 1 calc R
H52B H 0.5035 0.5705 0.1823 0.048 Uiso 1 calc R
C53 C 0.4212(6) 0.5750(4) 0.1654(13) 0.037(4) Uiso 1 d .
H53A H 0.4170 0.5487 0.1629 0.045 Uiso 1 calc R
H53B H 0.4215 0.5838 0.0875 0.045 Uiso 1 calc R
C54 C 0.3727(7) 0.5911(4) 0.2263(13) 0.045(5) Uiso 1 d .
H54A H 0.3735 0.6174 0.2189 0.053 Uiso 1 calc R
H54B H 0.3391 0.5823 0.1915 0.053 Uiso 1 calc R
C55 C 0.3732(7) 0.5813(5) 0.3458(13) 0.046(5) Uiso 1 d .
H55A H 0.3678 0.5552 0.3532 0.055 Uiso 1 calc R
H55B H 0.3431 0.5935 0.3841 0.055 Uiso 1 calc R
C56 C 0.4272(6) 0.5920(4) 0.4032(13) 0.038(4) Uiso 1 d .
H56A H 0.4313 0.6183 0.4010 0.046 Uiso 1 calc R
H56B H 0.4264 0.5845 0.4824 0.046 Uiso 1 calc R
C61 C 0.5625(6) 0.5435(4) 0.6894(13) 0.040(4) Uiso 1 d .
H61 H 0.5740 0.5179 0.6842 0.048 Uiso 1 calc R
C62 C 0.5810(7) 0.5595(4) 0.8027(13) 0.043(4) Uiso 1 d .
H62A H 0.5716 0.5851 0.8062 0.051 Uiso 1 calc R
H62B H 0.6205 0.5572 0.8099 0.051 Uiso 1 calc R
C63 C 0.5528(8) 0.5389(5) 0.9002(16) 0.065(6) Uiso 1 d .
H63A H 0.5647 0.5137 0.8998 0.078 Uiso 1 calc R
H63B H 0.5635 0.5496 0.9724 0.078 Uiso 1 calc R
C64 C 0.4923(8) 0.5403(5) 0.8892(15) 0.058(5) Uiso 1 d .
H64A H 0.4757 0.5263 0.9503 0.070 Uiso 1 calc R
H64B H 0.4800 0.5654 0.8961 0.070 Uiso 1 calc R
C65 C 0.4744(7) 0.5254(4) 0.7782(12) 0.037(4) Uiso 1 d .
H65A H 0.4349 0.5276 0.7712 0.044 Uiso 1 calc R
H65B H 0.4838 0.4997 0.7737 0.044 Uiso 1 calc R
C66 C 0.5018(6) 0.5458(4) 0.6831(13) 0.035(4) Uiso 1 d .
H66A H 0.4896 0.5359 0.6108 0.043 Uiso 1 calc R
H66B H 0.4908 0.5712 0.6862 0.043 Uiso 1 calc R
C71 C 0.7515(6) 0.5783(4) 0.6642(12) 0.031(4) Uiso 1 d .
H71 H 0.7553 0.5519 0.6536 0.037 Uiso 1 calc R
C72 C 0.7993(6) 0.5961(4) 0.6030(13) 0.039(4) Uiso 1 d .
H72A H 0.7958 0.6224 0.6078 0.047 Uiso 1 calc R
H72B H 0.7986 0.5893 0.5232 0.047 Uiso 1 calc R
C73 C 0.8543(7) 0.5843(5) 0.6563(14) 0.052(5) Uiso 1 d .
H73A H 0.8593 0.5582 0.6467 0.062 Uiso 1 calc R
H73B H 0.8844 0.5967 0.6184 0.062 Uiso 1 calc R
C74 C 0.8544(7) 0.5936(5) 0.7803(13) 0.048(5) Uiso 1 d .
H74A H 0.8890 0.5862 0.8141 0.058 Uiso 1 calc R
H74B H 0.8507 0.6198 0.7896 0.058 Uiso 1 calc R
C75 C 0.8096(7) 0.5753(4) 0.8374(14) 0.046(5) Uiso 1 d .
H75A H 0.8102 0.5816 0.9177 0.056 Uiso 1 calc R
H75B H 0.8147 0.5491 0.8312 0.056 Uiso 1 calc R
C76 C 0.7550(6) 0.5854(4) 0.7882(11) 0.023(3) Uiso 1 d .
H76A H 0.7266 0.5715 0.8268 0.027 Uiso 1 calc R
H76B H 0.7481 0.6110 0.8022 0.027 Uiso 1 calc R
C81 C 0.6670(6) 0.5421(4) 0.3331(12) 0.032(4) Uiso 1 d .
H81 H 0.6578 0.5163 0.3438 0.039 Uiso 1 calc R
C82 C 0.6453(7) 0.5549(5) 0.2162(13) 0.046(5) Uiso 1 d .
H82A H 0.6058 0.5519 0.2129 0.055 Uiso 1 calc R
H82B H 0.6537 0.5805 0.2051 0.055 Uiso 1 calc R
C83 C 0.6728(8) 0.5320(5) 0.1231(15) 0.057(5) Uiso 1 d .
H83A H 0.6632 0.5065 0.1328 0.069 Uiso 1 calc R
H83B H 0.6600 0.5398 0.0488 0.069 Uiso 1 calc R
C84 C 0.7344(7) 0.5367(5) 0.1309(14) 0.052(5) Uiso 1 d .
H84A H 0.7520 0.5214 0.0743 0.063 Uiso 1 calc R
H84B H 0.7440 0.5618 0.1149 0.063 Uiso 1 calc R
C85 C 0.7536(7) 0.5269(4) 0.2423(12) 0.040(4) Uiso 1 d .
H85A H 0.7927 0.5316 0.2461 0.048 Uiso 1 calc R
H85B H 0.7482 0.5009 0.2531 0.048 Uiso 1 calc R
C86 C 0.7266(6) 0.5464(4) 0.3364(12) 0.036(4) Uiso 1 d .
H86A H 0.7404 0.5372 0.4084 0.044 Uiso 1 calc R
H86B H 0.7356 0.5721 0.3317 0.044 Uiso 1 calc R

loop_
_atom_site_aniso_label
_atom_site_aniso_U_11
_atom_site_aniso_U_22
_atom_site_aniso_U_33
_atom_site_aniso_U_23
_atom_site_aniso_U_13
_atom_site_aniso_U_12
As1 0.0244(9) 0.0280(9) 0.0251(8) 0.0028(7) 0.0006(7) -0.0006(7)
As2 0.0273(10) 0.0285(9) 0.0247(9) -0.0009(7) 0.0043(7) 0.0008(7)
As3 0.0225(10) 0.0258(8) 0.0327(9) 0.0018(7) -0.0005(7) 0.0016(7)
As4 0.0236(10) 0.0268(9) 0.0302(9) -0.0029(7) 0.0007(7) -0.0033(7)
Na1 0.039(4) 0.056(4) 0.044(4) 0.000(3) 0.000(3) -0.012(3)
Na2 0.047(5) 0.037(4) 0.043(4) -0.019(3) -0.014(3) 0.005(3)
Na3 0.037(4) 0.044(4) 0.062(4) 0.000(3) 0.000(3) 0.017(3)
Na4 0.050(5) 0.037(4) 0.040(4) 0.006(3) -0.012(3) -0.003(3)

loop_
_atom_type_symbol
_atom_type_description
_atom_type_scat_dispersion_real
_atom_type_scat_dispersion_imag
_atom_type_scat_source
C C 0.0033 0.0016 'International Tables Vol C Tables 4.2.6.8 and 6.1.1.4'
H H 0.0000 0.0000 'International Tables Vol C Tables 4.2.6.8 and 6.1.1.4'
As As 0.0499 2.0058 'International Tables Vol C Tables 4.2.6.8 and 6.1.1.4'
N N 0.0061 0.0033 'International Tables Vol C Tables 4.2.6.8 and 6.1.1.4'
Na Na 0.0362 0.0249 'International Tables Vol C Tables 4.2.6.8 and 6.1.1.4'

loop_
_geom_angle_atom_site_label_1
_geom_angle_atom_site_label_2
_geom_angle_atom_site_label_3
_geom_angle
N1 As1 N2 101.8(5)
N1 As1 N4 104.7(5)
N2 As1 N4 78.7(5)
N1 As1 As2 127.2(4)
N2 As1 As2 43.8(3)
N4 As1 As2 43.0(3)
N1 As1 Na4 45.2(4)
N2 As1 Na4 92.2(4)
N4 As1 Na4 59.4(3)
As2 As1 Na4 90.09(12)
N1 As1 Na1 41.6(4)
N2 As1 Na1 60.6(4)
N4 As1 Na1 100.5(3)
As2 As1 Na1 95.67(13)
Na4 As1 Na1 57.96(16)
N3 As2 N4 104.6(5)
N3 As2 N2 103.0(5)
N4 As2 N2 78.8(5)
N3 As2 As1 128.0(3)
N4 As2 As1 43.5(3)
N2 As2 As1 43.5(3)
N3 As2 Na2 45.2(4)
N4 As2 Na2 94.1(3)
N2 As2 Na2 57.8(3)
As1 As2 Na2 90.15(12)
N3 As2 Na3 43.0(4)
N4 As2 Na3 62.1(3)
N2 As2 Na3 99.4(4)
As1 As2 Na3 95.98(13)
Na2 As2 Na3 58.56(17)
N7 As3 N6 104.6(5)
N7 As3 N8 103.2(5)
N6 As3 N8 79.1(5)
N7 As3 As4 128.3(4)
N6 As3 As4 44.1(3)
N8 As3 As4 43.1(4)
N7 As3 Na4 46.1(4)
N6 As3 Na4 94.0(4)
N8 As3 Na4 57.1(4)
As4 As3 Na4 89.46(13)
N7 As3 Na3 41.3(4)
N6 As3 Na3 63.7(3)
N8 As3 Na3 99.6(4)
As4 As3 Na3 97.58(13)
Na4 As3 Na3 57.96(17)
N5 As4 N8 104.1(5)
N5 As4 N6 104.1(5)
N8 As4 N6 78.8(5)
N5 As4 As3 128.5(4)
N8 As4 As3 43.5(3)
N6 As4 As3 43.4(3)
N5 As4 Na2 47.1(4)
N8 As4 Na2 93.1(4)
N6 As4 Na2 57.1(3)
As3 As4 Na2 89.14(12)
N5 As4 Na1 41.5(4)
N8 As4 Na1 62.9(4)
N6 As4 Na1 99.4(3)
As3 As4 Na1 96.59(13)
Na2 As4 Na1 57.84(17)
N1 Na1 N5 151.5(5)
N1 Na1 N2 67.1(4)
N5 Na1 N2 99.6(4)
N1 Na1 N8 96.6(4)
N5 Na1 N8 65.4(4)
N2 Na1 N8 115.2(4)
N1 Na1 Na2 108.0(4)
N5 Na1 Na2 48.2(3)
N2 Na1 Na2 54.4(3)
N8 Na1 Na2 76.5(3)
N1 Na1 Na4 47.8(3)
N5 Na1 Na4 106.2(4)
N2 Na1 Na4 78.6(3)
N8 Na1 Na4 51.8(3)
Na2 Na1 Na4 80.8(2)
N1 Na1 As1 31.5(3)
N5 Na1 As1 132.3(4)
N2 Na1 As1 35.8(2)
N8 Na1 As1 111.2(3)
Na2 Na1 As1 84.11(19)
Na4 Na1 As1 60.22(15)
N1 Na1 As4 129.1(4)
N5 Na1 As4 30.6(3)
N2 Na1 As4 112.2(3)
N8 Na1 As4 34.9(2)
Na2 Na1 As4 58.68(15)
Na4 Na1 As4 81.39(18)
As1 Na1 As4 130.7(2)
N5 Na2 N3 163.6(5)
N5 Na2 N6 71.4(4)
N3 Na2 N6 103.6(4)
N5 Na2 N2 101.7(4)
N3 Na2 N2 69.1(4)
N6 Na2 N2 130.1(4)
N5 Na2 Na1 47.1(3)
N3 Na2 Na1 118.7(4)
N6 Na2 Na1 89.8(3)
N2 Na2 Na1 57.9(3)
N5 Na2 As4 33.6(3)
N3 Na2 As4 139.1(4)
N6 Na2 As4 37.8(2)
N2 Na2 As4 120.2(3)
Na1 Na2 As4 63.48(16)
N5 Na2 Na3 121.7(4)
N3 Na2 Na3 46.2(3)
N6 Na2 Na3 61.1(3)
N2 Na2 Na3 85.9(3)
Na1 Na2 Na3 99.3(3)
As4 Na2 Na3 93.13(19)
N5 Na2 As2 136.6(4)
N3 Na2 As2 32.6(3)
N6 Na2 As2 121.2(3)
N2 Na2 As2 36.5(2)
Na1 Na2 As2 89.8(2)
As4 Na2 As2 140.3(2)
Na3 Na2 As2 60.97(15)
N5 Na2 Na4 81.5(3)
N3 Na2 Na4 82.2(3)
N6 Na2 Na4 65.5(3)
N2 Na2 Na4 64.7(3)
Na1 Na2 Na4 49.70(17)
As4 Na2 Na4 69.95(15)
Na3 Na2 Na4 49.66(18)
As2 Na2 Na4 70.32(15)
N3 Na3 N7 149.4(5)
N3 Na3 N4 67.2(4)
N7 Na3 N4 99.2(4)
N3 Na3 N6 95.2(4)
N7 Na3 N6 65.1(4)
N4 Na3 N6 115.7(4)
N3 Na3 Na4 107.2(4)
N7 Na3 Na4 47.6(3)
N4 Na3 Na4 54.6(3)
N6 Na3 Na4 76.8(3)
N3 Na3 Na2 47.6(3)
N7 Na3 Na2 104.3(4)
N4 Na3 Na2 79.0(3)
N6 Na3 Na2 50.9(3)
Na4 Na3 Na2 79.9(2)
N3 Na3 As2 32.0(3)
N7 Na3 As2 131.0(4)
N4 Na3 As2 35.4(2)
N6 Na3 As2 110.6(3)
Na4 Na3 As2 83.39(19)
Na2 Na3 As2 60.47(15)
N3 Na3 As3 127.6(4)
N7 Na3 As3 30.3(3)
N4 Na3 As3 112.5(3)
N6 Na3 As3 34.9(2)
Na4 Na3 As3 58.83(15)
Na2 Na3 As3 80.15(18)
As2 Na3 As3 129.9(2)
N7 Na4 N1 163.0(5)
N7 Na4 N8 70.2(4)
N1 Na4 N8 103.4(4)
N7 Na4 N4 102.1(4)
N1 Na4 N4 69.5(4)
N8 Na4 N4 130.3(4)
N7 Na4 Na1 120.8(4)
N1 Na4 Na1 46.0(3)
N8 Na4 Na1 60.8(3)
N4 Na4 Na1 86.9(3)
N7 Na4 Na3 46.9(3)
N1 Na4 Na3 119.0(4)
N8 Na4 Na3 89.1(3)
N4 Na4 Na3 58.3(3)
Na1 Na4 Na3 99.8(3)
N7 Na4 As3 33.1(3)
N1 Na4 As3 138.4(4)
N8 Na4 As3 37.2(3)
N4 Na4 As3 120.4(3)
Na1 Na4 As3 92.6(2)
Na3 Na4 As3 63.21(16)
N7 Na4 As1 136.9(4)
N1 Na4 As1 32.9(3)
N8 Na4 As1 121.6(3)
N4 Na4 As1 36.5(2)
Na1 Na4 As1 61.82(16)
Na3 Na4 As1 90.2(2)
As3 Na4 As1 140.3(2)
N7 Na4 Na2 81.1(4)
N1 Na4 Na2 81.9(3)
N8 Na4 Na2 64.4(3)
N4 Na4 Na2 65.9(3)
Na1 Na4 Na2 49.48(18)
Na3 Na4 Na2 50.40(17)
As3 Na4 Na2 69.32(15)
As1 Na4 Na2 71.03(15)
C11 N1 As1 112.3(9)
C11 N1 Na1 126.7(9)
As1 N1 Na1 106.9(6)
C11 N1 Na4 118.1(9)
As1 N1 Na4 101.8(5)
Na1 N1 Na4 86.2(4)
C21 N2 As1 113.4(9)
C21 N2 As2 111.8(8)
As1 N2 As2 92.7(5)
C21 N2 Na2 111.5(8)
As1 N2 Na2 132.1(6)
As2 N2 Na2 85.7(4)
C21 N2 Na1 107.4(8)
As1 N2 Na1 83.5(4)
As2 N2 Na1 138.6(5)
Na2 N2 Na1 67.7(3)
C31 N3 As2 113.2(8)
C31 N3 Na3 124.4(8)
As2 N3 Na3 105.0(5)
C31 N3 Na2 121.1(9)
As2 N3 Na2 102.2(5)
Na3 N3 Na2 86.2(4)
C41 N4 As2 116.4(8)
C41 N4 As1 114.2(8)
As2 N4 As1 93.6(5)
C41 N4 Na4 110.1(8)
As2 N4 Na4 129.7(5)
As1 N4 Na4 84.0(4)
C41 N4 Na3 105.6(8)
As2 N4 Na3 82.5(4)
As1 N4 Na3 137.0(5)
Na4 N4 Na3 67.1(3)
C51 N5 As4 111.9(8)
C51 N5 Na1 123.6(8)
As4 N5 Na1 107.9(6)
C51 N5 Na2 124.7(8)
As4 N5 Na2 99.3(5)
Na1 N5 Na2 84.7(4)
C61 N6 As3 112.5(9)
C61 N6 As4 115.2(9)
As3 N6 As4 92.4(5)
C61 N6 Na2 112.4(9)
As3 N6 Na2 131.2(5)
As4 N6 Na2 85.1(4)
C61 N6 Na3 107.3(8)
As3 N6 Na3 81.4(4)
As4 N6 Na3 136.0(5)
Na2 N6 Na3 68.0(3)
C71 N7 As3 111.9(9)
C71 N7 Na3 122.8(9)
As3 N7 Na3 108.4(6)
C71 N7 Na4 123.2(9)
As3 N7 Na4 100.8(5)
Na3 N7 Na4 85.5(5)
C81 N8 As4 113.7(9)
C81 N8 As3 111.6(8)
As4 N8 As3 93.3(5)
C81 N8 Na4 110.6(9)
As4 N8 Na4 132.5(6)
As3 N8 Na4 85.7(4)
C81 N8 Na1 109.7(8)
As4 N8 Na1 82.2(4)
As3 N8 Na1 136.6(5)
Na4 N8 Na1 67.4(3)
C16 C11 N1 113.6(12)
C16 C11 C12 111.9(13)
N1 C11 C12 108.5(12)
C11 C12 C13 110.7(13)
C14 C13 C12 108.7(15)
C15 C14 C13 112.5(15)
C14 C15 C16 110.2(14)
C11 C16 C15 114.3(12)
N2 C21 C26 113.7(12)
N2 C21 C22 109.5(11)
C26 C21 C22 108.5(13)
C23 C22 C21 112.8(13)
C22 C23 C24 110.4(14)
C25 C24 C23 107.7(14)
C26 C25 C24 111.7(13)
C25 C26 C21 112.8(13)
N3 C31 C32 112.5(12)
N3 C31 C36 112.7(11)
C32 C31 C36 111.1(13)
C31 C32 C33 113.8(14)
C34 C33 C32 111.9(15)
C33 C34 C35 107.6(14)
C36 C35 C34 112.4(14)
C35 C36 C31 113.3(13)
N4 C41 C42 108.6(11)
N4 C41 C46 108.6(11)
C42 C41 C46 111.8(13)
C41 C42 C43 109.5(13)
C44 C43 C42 112.9(13)
C43 C44 C45 109.8(13)
C46 C45 C44 113.5(13)
C45 C46 C41 109.7(12)
N5 C51 C56 110.7(11)
N5 C51 C52 109.6(11)
C56 C51 C52 110.4(12)
C53 C52 C51 111.9(13)
C52 C53 C54 113.2(13)
C55 C54 C53 110.9(14)
C54 C55 C56 111.8(14)
C51 C56 C55 111.0(12)
N6 C61 C66 110.2(12)
N6 C61 C62 109.0(12)
C66 C61 C62 108.5(13)
C61 C62 C63 109.2(13)
C64 C63 C62 111.4(16)
C65 C64 C63 111.0(15)
C64 C65 C66 109.8(13)
C61 C66 C65 112.3(13)
N7 C71 C76 113.3(12)
N7 C71 C72 111.8(12)
C76 C71 C72 110.3(12)
C71 C72 C73 110.7(12)
C74 C73 C72 109.4(14)
C75 C74 C73 110.1(15)
C74 C75 C76 112.2(13)
C71 C76 C75 112.7(12)
C86 C81 N8 112.8(12)
C86 C81 C82 109.4(13)
N8 C81 C82 106.9(11)
C83 C82 C81 108.4(13)
C84 C83 C82 109.2(15)
C85 C84 C83 110.5(15)
C84 C85 C86 114.6(14)
C81 C86 C85 111.8(13)

loop_
_geom_bond_atom_site_label_1
_geom_bond_atom_site_label_2
_geom_bond_distance
As1 N1 1.798(11)
As1 N2 1.937(12)
As1 N4 1.938(11)
As1 As2 2.811(3)
As1 Na4 3.237(6)
As1 Na1 3.288(6)
As2 N3 1.800(10)
As2 N4 1.920(12)
As2 N2 1.948(11)
As2 Na2 3.266(6)
As2 Na3 3.282(6)
As3 N7 1.776(12)
As3 N6 1.932(12)
As3 N8 1.937(12)
As3 As4 2.808(2)
As3 Na4 3.198(6)
As3 Na3 3.336(6)
As4 N5 1.783(11)
As4 N8 1.923(12)
As4 N6 1.957(11)
As4 Na2 3.180(6)
As4 Na1 3.331(6)
Na1 N1 2.280(13)
Na1 N5 2.318(13)
Na1 N2 2.884(13)
Na1 N8 2.992(13)
Na1 Na2 3.152(9)
Na1 Na4 3.162(9)
Na2 N5 2.360(12)
Na2 N3 2.371(12)
Na2 N6 2.679(13)
Na2 N2 2.771(13)
Na2 Na3 3.202(9)
Na2 Na4 4.093(10)
Na3 N3 2.316(12)
Na3 N7 2.319(13)
Na3 N4 2.925(12)
Na3 N6 3.024(13)
Na3 Na4 3.168(10)
Na4 N7 2.346(13)
Na4 N1 2.349(13)
Na4 N8 2.692(13)
Na4 N4 2.803(12)
N1 C11 1.495(18)
N2 C21 1.488(18)
N3 C31 1.459(17)
N4 C41 1.502(18)
N5 C51 1.504(17)
N6 C61 1.487(18)
N7 C71 1.493(18)
N8 C81 1.518(18)
C11 C16 1.48(2)
C11 C12 1.55(2)
C12 C13 1.58(2)
C13 C14 1.53(2)
C14 C15 1.51(2)
C15 C16 1.54(2)
C21 C26 1.54(2)
C21 C22 1.55(2)
C22 C23 1.50(2)
C23 C24 1.53(2)
C24 C25 1.53(2)
C25 C26 1.52(2)
C31 C32 1.48(2)
C31 C36 1.52(2)
C32 C33 1.57(2)
C33 C34 1.51(2)
C34 C35 1.55(2)
C35 C36 1.51(2)
C41 C42 1.519(19)
C41 C46 1.53(2)
C42 C43 1.54(2)
C43 C44 1.51(2)
C44 C45 1.55(2)
C45 C46 1.52(2)
C51 C56 1.512(19)
C51 C52 1.541(19)
C52 C53 1.52(2)
C53 C54 1.53(2)
C54 C55 1.48(2)
C55 C56 1.56(2)
C61 C66 1.51(2)
C61 C62 1.55(2)
C62 C63 1.57(2)
C63 C64 1.51(2)
C64 C65 1.51(2)
C65 C66 1.53(2)
C71 C76 1.511(19)
C71 C72 1.55(2)
C72 C73 1.57(2)
C73 C74 1.53(2)
C74 C75 1.48(2)
C75 C76 1.53(2)
C81 C86 1.49(2)
C81 C82 1.58(2)
C82 C83 1.56(2)
C83 C84 1.55(2)
C84 C85 1.46(2)
C85 C86 1.502(19)
